data_1510926
loop_
_publ_author_name
'Reckeweg, O.'
'Meyer, H.J.'

_publ_section_title
;
 Lanthanide nitrido borates with six-membered B3 N6 rings: Ln3 B3 N6
;
_journal_name_full 'Angew. Chem. Int. ed.'
_journal_page_first 1607
_journal_page_last 1609
_journal_paper_doi 10.1002/(SICI)1521-3773(19990601)38:11<1607::AID-ANIE1607>3.0.CO;2-0
_journal_volume 38
_journal_year 1999
_chemical_formula_sum 'B3 La3 N6'
_chemical_name_systematic 'La3 (B N2)3'
_space_group_IT_number 2
_symmetry_space_group_name_Hall '-P 1'
_symmetry_space_group_name_H-M 'P -1'
_cell_angle_alpha 106.06
_cell_angle_beta 90.55
_cell_angle_gamma 115.63
_cell_formula_units_Z 2
_cell_length_a 6.6128
_cell_length_b 6.8695
_cell_length_c 7.7978
_cell_volume 303.475
_citation_journal_id_ASTM ACIEF5
_cod_data_source_file boron_454.cif
_cod_data_source_block B3La3N6
_cod_original_cell_volume 303.4747
_cod_database_code 1510926

loop_
_symmetry_equiv_pos_as_xyz
x,y,z
-x,-y,-z

loop_
_atom_site_label
_atom_site_type_symbol
_atom_site_fract_x
_atom_site_fract_y
_atom_site_fract_z
_atom_site_occupancy
_atom_site_U_iso_or_equiv
N4 N-3 0.1466 0.362 0.0429 1 0.0
La1 La+3 0.05833 0.33019 0.70102 1 0.0
N6 N-3 0.7725 0.2211 0.1728 1 0.0
B2 B+3 0.899 0.2094 0.3272 1 0.0
N5 N-3 0.7668 0.0507 0.4189 1 0.0
La2 La+3 0.52868 0.78015 0.57776 1 0.0
N3 N-3 0.1435 0.3689 0.3785 1 0.0
N1 N-3 0.4892 0.4848 0.7479 1 0.0
N2 N-3 0.7632 0.0874 0.8426 1 0.0
B1 B+3 0.7328 0.5788 0.7747 1 0.0
B3 B+3 0.8994 0.2224 0.0168 1 0.0
La3 La+3 0.46166 0.21495 0.93844 1 0.0
